data_2014396
loop_
_publ_author_name
'Boechat, Nubia'
'Ferreira, Sabrina B.'
'Glidewell, Christopher'
'Low, John N.'
'Skakle, Janet M. S.'
'Wardell, Solange M. S. V.'

_publ_section_title
;
 2-Amino-5-trifluoromethyl-1,3,4-thiadiazole and a redetermination of
 2-amino-1,3,4-thiadiazole, both at 120K: chains of edge-fused
 <i>R</i>~2~^2^(8) and <i>R</i>~4~^4^(10) rings, and sheets of
 <i>R</i>~2~^2^(8) and <i>R</i>~6~^6^(20) rings
;
_journal_coeditor_code SK1892
_journal_issue 1
_journal_name_full 'Acta Crystallographica Section C'
_journal_page_first o42
_journal_page_last o44
_journal_paper_doi 10.1107/S0108270105040126
_journal_volume 62
_journal_year 2006
_chemical_formula_iupac 'C3 H2 F3 N3 S'
_chemical_formula_moiety 'C3 H2 F3 N3 S'
_chemical_formula_sum 'C3 H2 F3 N3 S'
_chemical_formula_weight 169.14
_chemical_name_systematic
;
2-amino-5-trifluoromethyl-1,3,4-thiadiazole
;
_space_group_IT_number 14
_symmetry_cell_setting monoclinic
_symmetry_space_group_name_Hall '-P 2ybc'
_symmetry_space_group_name_H-M 'P 1 21/c 1'
_atom_sites_solution_hydrogens geom
_atom_sites_solution_primary direct
_atom_sites_solution_secondary difmap
_cell_angle_alpha 90.00
_cell_angle_beta 116.656(9)
_cell_angle_gamma 90.00
_cell_formula_units_Z 4
_cell_length_a 9.1082(12)
_cell_length_b 6.9373(10)
_cell_length_c 10.8048(14)
_cell_measurement_reflns_used 1386
_cell_measurement_temperature 120(2)
_cell_measurement_theta_max 27.46
_cell_measurement_theta_min 3.62
_cell_volume 610.15(15)
_computing_cell_refinement 'DENZO (Otwinowski & Minor, 1997) and COLLECT'
_computing_data_collection 'COLLECT (Nonius, 1999)'
_computing_data_reduction 'DENZO and COLLECT'
_computing_molecular_graphics 'PLATON (Spek, 2003)'
_computing_publication_material 'SHELXL97 and PRPKAPPA (Ferguson, 1999)'
_computing_structure_refinement 'OSCAIL (McArdle, 2003) and SHELXL97 (Sheldrick, 1997)'
_computing_structure_solution 'WinGX (Farrugia, 1999) and SIR92 (Altomare <i>et al.</i>,  1993)'
_diffrn_ambient_temperature 120(2)
_diffrn_detector_area_resol_mean 9.091
_diffrn_measured_fraction_theta_full 0.996
_diffrn_measured_fraction_theta_max 0.996
_diffrn_measurement_device_type 'Nonius KappaCCD area-detector'
_diffrn_measurement_method '\f and \w'
_diffrn_radiation_monochromator graphite
_diffrn_radiation_source 'Bruker Nonius FR91 rotating anode'
_diffrn_radiation_type 'Mo K\a'
_diffrn_radiation_wavelength 0.71073
_diffrn_reflns_av_R_equivalents 0.0436
_diffrn_reflns_av_sigmaI/netI 0.0427
_diffrn_reflns_limit_h_max 11
_diffrn_reflns_limit_h_min -11
_diffrn_reflns_limit_k_max 9
_diffrn_reflns_limit_k_min -9
_diffrn_reflns_limit_l_max 13
_diffrn_reflns_limit_l_min -14
_diffrn_reflns_number 6231
_diffrn_reflns_theta_full 27.46
_diffrn_reflns_theta_max 27.46
_diffrn_reflns_theta_min 3.62
_diffrn_standards_decay_% 0
_exptl_absorpt_coefficient_mu 0.512
_exptl_absorpt_correction_T_max 0.9700
_exptl_absorpt_correction_T_min 0.853
_exptl_absorpt_correction_type multi-scan
_exptl_absorpt_process_details '(SADABS; Sheldrick, 2003)'
_exptl_crystal_colour colourless
_exptl_crystal_density_diffrn 1.841
_exptl_crystal_density_method 'not measured'
_exptl_crystal_description plate
_exptl_crystal_F_000 336
_exptl_crystal_size_max 0.32
_exptl_crystal_size_mid 0.24
_exptl_crystal_size_min 0.06
_refine_diff_density_max 0.328
_refine_diff_density_min -0.353
_refine_ls_extinction_method none
_refine_ls_goodness_of_fit_ref 1.101
_refine_ls_hydrogen_treatment constr
_refine_ls_matrix_type full
_refine_ls_number_parameters 91
_refine_ls_number_reflns 1386
_refine_ls_number_restraints 0
_refine_ls_restrained_S_all 1.101
_refine_ls_R_factor_all 0.0633
_refine_ls_R_factor_gt 0.0452
_refine_ls_shift/su_max 0.000
_refine_ls_shift/su_mean 0.000
_refine_ls_structure_factor_coef Fsqd
_refine_ls_weighting_details 'w = 1/[\s^2^(Fo^2^)+(0.0491P)^2^+0.4024P] where P=(Fo^2^+2Fc^2^)/3'
_refine_ls_weighting_scheme calc
_refine_ls_wR_factor_gt 0.1048
_refine_ls_wR_factor_ref 0.1127
_reflns_number_gt 1093
_reflns_number_total 1386
_reflns_threshold_expression I>2\s(I)
_cod_data_source_file sk1892.cif
_cod_data_source_block II
_cod_original_cell_volume 610.15(14)
_cod_original_sg_symbol_H-M 'P 21/c'
_cod_database_code 2014396
_cod_database_fobs_code 2014396

loop_
_symmetry_equiv_pos_as_xyz
'x, y, z'
'-x, y+1/2, -z+1/2'
'-x, -y, -z'
'x, -y+1/2, z+1/2'

loop_
_atom_site_label
_atom_site_fract_x
_atom_site_fract_y
_atom_site_fract_z
_atom_site_U_iso_or_equiv
_atom_site_adp_type
_atom_site_calc_flag
_atom_site_refinement_flags
_atom_site_occupancy
_atom_site_disorder_assembly
_atom_site_disorder_group
_atom_site_type_symbol
S1 0.24020(8) 0.10495(9) 0.55838(6) 0.0289(2) Uani d . 1 . . S
F1 0.2190(2) -0.2644(3) 0.2778(2) 0.0675(6) Uani d . 1 . . F
F2 -0.0036(2) -0.1325(2) 0.25331(19) 0.0535(5) Uani d . 1 . . F
F3 0.1382(3) -0.2906(3) 0.43495(19) 0.0639(6) Uani d . 1 . . F
N2 0.4169(3) 0.4342(3) 0.6332(2) 0.0331(5) Uani d . 1 . . N
N3 0.3963(2) 0.2678(3) 0.43721(19) 0.0281(5) Uani d . 1 . . N
N4 0.3250(2) 0.1038(3) 0.3623(2) 0.0267(5) Uani d . 1 . . N
C2 0.3625(3) 0.2894(4) 0.5439(2) 0.0258(5) Uani d . 1 . . C
C5 0.2433(3) 0.0068(4) 0.4127(2) 0.0267(5) Uani d . 1 . . C
C51 0.1499(3) -0.1710(4) 0.3435(3) 0.0334(6) Uani d . 1 . . C
H21 0.4715 0.5235 0.6221 0.040 Uiso d R 1 . . H
H22 0.3911 0.4400 0.7012 0.040 Uiso d R 1 . . H

loop_
_atom_site_aniso_label
_atom_site_aniso_U_11
_atom_site_aniso_U_22
_atom_site_aniso_U_33
_atom_site_aniso_U_12
_atom_site_aniso_U_13
_atom_site_aniso_U_23
S1 0.0330(4) 0.0325(4) 0.0262(3) -0.0023(3) 0.0176(3) 0.0003(2)
F1 0.0644(13) 0.0606(12) 0.0989(16) -0.0210(10) 0.0557(12) -0.0473(12)
F2 0.0353(9) 0.0412(10) 0.0597(11) -0.0039(8) -0.0003(9) -0.0050(8)
F3 0.0956(16) 0.0394(10) 0.0493(10) -0.0199(10) 0.0260(11) 0.0060(8)
N2 0.0406(13) 0.0399(12) 0.0261(10) -0.0116(10) 0.0213(10) -0.0075(9)
N3 0.0321(11) 0.0327(11) 0.0224(10) -0.0026(9) 0.0148(9) -0.0021(8)
N4 0.0277(11) 0.0296(11) 0.0250(10) 0.0016(9) 0.0136(9) -0.0007(8)
C2 0.0246(12) 0.0314(13) 0.0238(11) -0.0001(10) 0.0132(10) 0.0027(9)
C5 0.0267(12) 0.0284(12) 0.0259(11) 0.0040(10) 0.0126(10) 0.0019(10)
C51 0.0356(14) 0.0322(13) 0.0349(14) 0.0019(11) 0.0180(12) -0.0007(11)

loop_
_atom_type_symbol
_atom_type_description
_atom_type_scat_dispersion_real
_atom_type_scat_dispersion_imag
_atom_type_scat_source
C C 0.0033 0.0016 'International Tables Vol C Tables 4.2.6.8 and 6.1.1.4'
H H 0.0000 0.0000 'International Tables Vol C Tables 4.2.6.8 and 6.1.1.4'
F F 0.0171 0.0103 'International Tables Vol C Tables 4.2.6.8 and 6.1.1.4'
N N 0.0061 0.0033 'International Tables Vol C Tables 4.2.6.8 and 6.1.1.4'
S S 0.1246 0.1234 'International Tables Vol C Tables 4.2.6.8 and 6.1.1.4'

loop_
_geom_angle_atom_site_label_1
_geom_angle_atom_site_label_2
_geom_angle_atom_site_label_3
_geom_angle
_geom_angle_publ_flag
C5 S1 C2 86.31(11) no
N2 C2 N3 124.1(2) no
N2 C2 S1 122.35(17) no
N3 C2 S1 113.56(18) no
C2 N2 H21 120.7 no
C2 N2 H22 119.8 no
H21 N2 H22 119.4 no
C2 N3 N4 111.81(19) no
C5 N4 N3 113.03(19) no
N4 C5 C51 121.7(2) no
N4 C5 S1 115.29(19) no
C51 C5 S1 122.87(18) no
F1 C51 F2 107.8(2) no
F1 C51 F3 108.1(2) no
F2 C51 F3 105.2(2) no
F1 C51 C5 112.0(2) no
F2 C51 C5 112.2(2) no
F3 C51 C5 111.2(2) no

loop_
_geom_bond_atom_site_label_1
_geom_bond_atom_site_label_2
_geom_bond_site_symmetry_2
_geom_bond_distance
_geom_bond_publ_flag
S1 C5 . 1.727(2) no
S1 C2 . 1.749(2) no
C2 N2 . 1.325(3) no
C2 N3 . 1.328(3) no
N2 H21 . 0.84 no
N2 H22 . 0.87 no
N3 N4 . 1.378(3) no
N4 C5 . 1.291(3) no
C5 C51 . 1.494(4) no
C51 F1 . 1.312(3) no
C51 F2 . 1.324(3) no
C51 F3 . 1.330(3) no

loop_
_geom_hbond_atom_site_label_D
_geom_hbond_atom_site_label_H
_geom_hbond_atom_site_label_A
_geom_hbond_site_symmetry_A
_geom_hbond_distance_DH
_geom_hbond_distance_HA
_geom_hbond_distance_DA
_geom_hbond_angle_DHA
_geom_hbond_publ_flag
N2 H21 N3 3_666 0.84 2.16 2.985(3) 171 y
N2 H22 N4 4_555 0.87 2.10 2.959(3) 169 y

loop_
_geom_torsion_atom_site_label_1
_geom_torsion_atom_site_label_2
_geom_torsion_atom_site_label_3
_geom_torsion_atom_site_label_4
_geom_torsion
_geom_torsion_publ_flag
C5 S1 C2 N2 -179.1(2) no
C5 S1 C2 N3 0.03(18) no
N2 C2 N3 N4 179.5(2) no
S1 C2 N3 N4 0.4(3) no
C2 N3 N4 C5 -0.7(3) no
N3 N4 C5 C51 177.1(2) no
N3 N4 C5 S1 0.7(3) no
C2 S1 C5 N4 -0.45(19) no
C2 S1 C5 C51 -176.7(2) no
N4 C5 C51 F1 31.1(3) no
S1 C5 C51 F1 -152.8(2) no
N4 C5 C51 F2 -90.3(3) no
S1 C5 C51 F2 85.8(3) no
N4 C5 C51 F3 152.2(2) no
S1 C5 C51 F3 -31.7(3) no

loop_
_cod_related_entry_id
_cod_related_entry_database
_cod_related_entry_code
1 ChemSpider 74571
